data_7044675
loop_
_publ_author_name
'Xiao, Ying-Hui'
'Deng, Zhaopeng'
'Zhu, Zhi-Biao'
'Huo, Li-Hua'
'Gao, Shan'

_publ_section_title
;
 Rare Earth Metal-Organic Complexes Constructed from Hydroxyl and Carboxyl
 Modified Arenesulfonate: Syntheses, Structure Evolutions, Ultraviolet,
 Visible and Near-Infrared Luminescence
;
_journal_name_full 'Dalton Transactions'
_journal_paper_doi 10.1039/C7DT03254D
_journal_year 2017
_chemical_formula_moiety 'C17 H13 La N2 O7 S'
_chemical_formula_sum 'C17 H13 La N2 O7 S'
_chemical_formula_weight 528.26
_chemical_name_systematic
; 
 ? 
;
_space_group_IT_number 14
_symmetry_cell_setting monoclinic
_symmetry_space_group_name_Hall '-P 2ybc'
_symmetry_space_group_name_H-M 'P 1 21/c 1'
_atom_sites_solution_hydrogens geom
_atom_sites_solution_primary direct
_atom_sites_solution_secondary difmap
_audit_creation_method SHELXL-97
_audit_update_record
;
2017-05-13 deposited with the CCDC.
2017-11-06 downloaded from the CCDC.
;
_cell_angle_alpha 90.00
_cell_angle_beta 107.497(3)
_cell_angle_gamma 90.00
_cell_formula_units_Z 4
_cell_length_a 11.3057(3)
_cell_length_b 8.60327(20)
_cell_length_c 18.4261(4)
_cell_measurement_reflns_used 3015
_cell_measurement_temperature 295(2)
_cell_measurement_theta_max 27.56
_cell_measurement_theta_min 3.31
_cell_volume 1709.31(8)
_computing_cell_refinement
;
CrysAlis Pro (Agilent, 2013)
;
_computing_data_collection
;
CrysAlis Pro (Agilent, 2013)
;
_computing_data_reduction
;
CrysAlis Pro (Agilent, 2013)
;
_computing_molecular_graphics '(K. Brandenburg, Diamond 3.1, 2009)'
_computing_publication_material '(K. Brandenburg, Diamond 3.1, 2009)'
_computing_structure_refinement 'SHELXL-97 (Sheldrick, 1997)'
_computing_structure_solution 'SHELXS-97 (Sheldrick, 1990)'
_diffrn_ambient_temperature 295(2)
_diffrn_detector_area_resol_mean 16.1954
_diffrn_measured_fraction_theta_full 0.987
_diffrn_measured_fraction_theta_max 0.987
_diffrn_measurement_device_type 'Xcalibur, Eos'
_diffrn_measurement_method '\w scans'
_diffrn_radiation_monochromator graphite
_diffrn_radiation_source 'Enhance (Mo) X-ray Source'
_diffrn_radiation_type MoK\a
_diffrn_radiation_wavelength 0.71073
_diffrn_reflns_av_R_equivalents 0.0285
_diffrn_reflns_av_sigmaI/netI 0.0545
_diffrn_reflns_limit_h_max 14
_diffrn_reflns_limit_h_min -8
_diffrn_reflns_limit_k_max 4
_diffrn_reflns_limit_k_min -11
_diffrn_reflns_limit_l_max 20
_diffrn_reflns_limit_l_min -23
_diffrn_reflns_number 6145
_diffrn_reflns_theta_full 27.56
_diffrn_reflns_theta_max 27.56
_diffrn_reflns_theta_min 3.31
_exptl_absorpt_coefficient_mu 2.668
_exptl_absorpt_correction_T_max 0.6748
_exptl_absorpt_correction_T_min 0.5914
_exptl_absorpt_correction_type multi-scan
_exptl_absorpt_process_details
; 
CrysAlis Pro (Agilent, 2013)
Empirical absorption correction using spherical harmonics,
 implemented in SCALE3 ABSPACK scaling algorithm. 
;
_exptl_crystal_colour yellow
_exptl_crystal_density_diffrn 2.053
_exptl_crystal_density_method 'not measured'
_exptl_crystal_description block
_exptl_crystal_F_000 1032
_exptl_crystal_size_max 0.22
_exptl_crystal_size_mid 0.18
_exptl_crystal_size_min 0.16
_refine_diff_density_max 0.748
_refine_diff_density_min -1.119
_refine_diff_density_rms 0.126
_refine_ls_extinction_method none
_refine_ls_goodness_of_fit_ref 1.037
_refine_ls_hydrogen_treatment mixed
_refine_ls_matrix_type full
_refine_ls_number_parameters 259
_refine_ls_number_reflns 3898
_refine_ls_number_restraints 3
_refine_ls_restrained_S_all 1.037
_refine_ls_R_factor_all 0.0414
_refine_ls_R_factor_gt 0.0321
_refine_ls_shift/su_max 0.001
_refine_ls_shift/su_mean 0.000
_refine_ls_structure_factor_coef Fsqd
_refine_ls_weighting_details 'calc w=1/[\s^2^(Fo^2^)+(0.0169P)^2^+0.0000P] where P=(Fo^2^+2Fc^2^)/3'
_refine_ls_weighting_scheme calc
_refine_ls_wR_factor_gt 0.0585
_refine_ls_wR_factor_ref 0.0635
_reflns_number_gt 3306
_reflns_number_total 3898
_reflns_threshold_expression >2sigma(I)
_cod_data_source_file c7dt03254d2.cif
_cod_data_source_block 5-La
_cod_original_cell_volume 1709.31(7)
_cod_original_sg_symbol_H-M 'P 21/c'
_cod_database_code 7044675

loop_
_symmetry_equiv_pos_as_xyz
'x, y, z'
'-x, y+1/2, -z+1/2'
'-x, -y, -z'
'x, -y-1/2, z-1/2'

loop_
_atom_site_label
_atom_site_type_symbol
_atom_site_fract_x
_atom_site_fract_y
_atom_site_fract_z
_atom_site_U_iso_or_equiv
_atom_site_adp_type
_atom_site_occupancy
_atom_site_symmetry_multiplicity
_atom_site_calc_flag
_atom_site_refinement_flags
La1 La 0.630702(18) 0.45885(2) 0.806469(11) 0.01436(7) Uani 1 1 d .
S1 S 0.30443(8) 0.37007(11) 0.65897(5) 0.01666(19) Uani 1 1 d .
O1 O 0.4178(2) 0.3980(3) 0.72203(14) 0.0247(6) Uani 1 1 d .
O1W O 0.6681(3) 0.2223(3) 0.72825(17) 0.0292(7) Uani 1 1 d D
H1W1 H 0.705(3) 0.149(3) 0.757(2) 0.044 Uiso 1 1 d D
H1W2 H 0.602(2) 0.187(4) 0.6964(18) 0.044 Uiso 1 1 d D
O2 O 0.2171(2) 0.4968(3) 0.65105(15) 0.0253(6) Uani 1 1 d .
O3 O 0.2500(2) 0.2187(3) 0.66685(14) 0.0218(6) Uani 1 1 d .
O4 O 0.4566(2) 0.1207(3) 0.61796(14) 0.0211(6) Uani 1 1 d .
O5 O 0.5366(2) 0.2413(3) 0.36841(15) 0.0247(6) Uani 1 1 d .
O6 O 0.3910(2) 0.4162(3) 0.31481(15) 0.0254(6) Uani 1 1 d .
N1 N 0.8021(3) 0.3826(4) 0.93998(18) 0.0235(7) Uani 1 1 d .
N2 N 0.8722(3) 0.4223(4) 0.81528(19) 0.0242(7) Uani 1 1 d .
C1 C 0.3461(3) 0.3581(4) 0.5746(2) 0.0162(8) Uani 1 1 d .
C2 C 0.4179(3) 0.2286(4) 0.5644(2) 0.0172(8) Uani 1 1 d .
C3 C 0.4464(3) 0.2213(4) 0.4953(2) 0.0192(8) Uani 1 1 d .
H3 H 0.4915 0.1373 0.4861 0.023 Uiso 1 1 calc R
C4 C 0.4088(3) 0.3368(4) 0.4406(2) 0.0157(8) Uani 1 1 d .
C5 C 0.3372(3) 0.4616(4) 0.4518(2) 0.0187(8) Uani 1 1 d .
H5 H 0.3107 0.5377 0.4146 0.022 Uiso 1 1 calc R
C6 C 0.3061(3) 0.4709(4) 0.5188(2) 0.0206(8) Uani 1 1 d .
H6 H 0.2581 0.5534 0.5264 0.025 Uiso 1 1 calc R
C7 C 0.4484(3) 0.3303(4) 0.3689(2) 0.0191(8) Uani 1 1 d .
C8 C 0.7667(4) 0.3764(5) 1.0031(2) 0.0293(9) Uani 1 1 d .
H8 H 0.6886 0.4142 1.0007 0.035 Uiso 1 1 calc R
C9 C 0.8400(4) 0.3169(5) 1.0714(2) 0.0365(11) Uani 1 1 d .
H9 H 0.8125 0.3149 1.1141 0.044 Uiso 1 1 calc R
C10 C 0.9551(4) 0.2605(6) 1.0741(3) 0.0458(13) Uani 1 1 d .
H10 H 1.0069 0.2189 1.1190 0.055 Uiso 1 1 calc R
C11 C 0.9930(4) 0.2660(5) 1.0102(3) 0.0429(12) Uani 1 1 d .
H11 H 1.0704 0.2271 1.0116 0.052 Uiso 1 1 calc R
C12 C 0.9161(4) 0.3297(4) 0.9434(2) 0.0245(9) Uani 1 1 d .
C13 C 0.9559(3) 0.3526(4) 0.8751(2) 0.0236(9) Uani 1 1 d .
C14 C 1.0743(4) 0.3183(5) 0.8718(3) 0.0384(12) Uani 1 1 d .
H14 H 1.1300 0.2657 0.9118 0.046 Uiso 1 1 calc R
C15 C 1.1090(4) 0.3621(6) 0.8096(3) 0.0460(13) Uani 1 1 d .
H15 H 1.1879 0.3383 0.8071 0.055 Uiso 1 1 calc R
C16 C 1.0270(4) 0.4410(5) 0.7513(3) 0.0376(11) Uani 1 1 d .
H16 H 1.0500 0.4773 0.7100 0.045 Uiso 1 1 calc R
C17 C 0.9088(4) 0.4644(5) 0.7562(3) 0.0312(10) Uani 1 1 d .
H17 H 0.8513 0.5126 0.7155 0.037 Uiso 1 1 calc R

loop_
_atom_site_aniso_label
_atom_site_aniso_U_11
_atom_site_aniso_U_22
_atom_site_aniso_U_33
_atom_site_aniso_U_23
_atom_site_aniso_U_13
_atom_site_aniso_U_12
La1 0.01432(11) 0.01865(12) 0.01034(11) 0.00025(9) 0.00404(8) 0.00002(9)
S1 0.0154(4) 0.0219(5) 0.0131(4) -0.0004(4) 0.0049(4) 0.0008(4)
O1 0.0179(13) 0.0382(15) 0.0150(14) -0.0013(12) 0.0003(11) -0.0028(13)
O1W 0.0284(16) 0.0259(15) 0.0311(18) -0.0018(13) 0.0056(13) 0.0010(13)
O2 0.0250(14) 0.0258(14) 0.0282(16) 0.0007(12) 0.0127(13) 0.0103(12)
O3 0.0211(13) 0.0233(13) 0.0217(15) 0.0023(12) 0.0077(12) -0.0035(12)
O4 0.0221(13) 0.0229(13) 0.0188(14) 0.0095(12) 0.0068(11) 0.0049(12)
O5 0.0311(15) 0.0275(15) 0.0181(14) -0.0024(12) 0.0112(12) 0.0053(13)
O6 0.0320(16) 0.0291(15) 0.0147(14) 0.0063(12) 0.0061(12) 0.0040(13)
N1 0.0195(16) 0.0296(18) 0.0199(18) 0.0056(15) 0.0037(14) 0.0012(15)
N2 0.0203(17) 0.0289(18) 0.0241(19) -0.0029(15) 0.0078(14) 0.0020(15)
C1 0.0175(18) 0.0189(18) 0.0126(18) -0.0023(15) 0.0053(15) -0.0012(16)
C2 0.0191(18) 0.0165(18) 0.018(2) 0.0024(15) 0.0080(15) -0.0001(16)
C3 0.0195(19) 0.0178(18) 0.022(2) 0.0025(16) 0.0086(16) 0.0052(16)
C4 0.0140(17) 0.0187(18) 0.0140(18) 0.0003(15) 0.0038(15) -0.0006(15)
C5 0.0232(19) 0.0188(19) 0.0131(19) 0.0048(16) 0.0040(15) 0.0010(16)
C6 0.023(2) 0.0192(19) 0.020(2) 0.0003(16) 0.0056(16) 0.0058(17)
C7 0.0237(19) 0.0202(19) 0.0153(19) -0.0036(16) 0.0089(16) -0.0063(17)
C8 0.030(2) 0.036(2) 0.022(2) -0.001(2) 0.0087(18) -0.003(2)
C9 0.044(3) 0.041(3) 0.022(2) 0.000(2) 0.005(2) -0.020(2)
C10 0.040(3) 0.058(3) 0.031(3) 0.017(2) -0.002(2) 0.002(3)
C11 0.029(2) 0.053(3) 0.040(3) 0.014(2) 0.001(2) 0.011(2)
C12 0.022(2) 0.019(2) 0.029(2) 0.0042(17) 0.0022(17) -0.0005(17)
C13 0.0173(19) 0.022(2) 0.030(2) -0.0037(18) 0.0047(17) 0.0003(17)
C14 0.023(2) 0.044(3) 0.048(3) 0.001(2) 0.010(2) 0.006(2)
C15 0.022(2) 0.059(3) 0.064(4) -0.018(3) 0.024(2) 0.002(2)
C16 0.032(2) 0.053(3) 0.036(3) -0.012(2) 0.022(2) -0.005(2)
C17 0.026(2) 0.042(3) 0.028(2) -0.004(2) 0.0114(19) -0.003(2)

loop_
_atom_type_symbol
_atom_type_description
_atom_type_scat_dispersion_real
_atom_type_scat_dispersion_imag
_atom_type_scat_source
C C 0.0033 0.0016 'International Tables Vol C Tables 4.2.6.8 and 6.1.1.4'
H H 0.0000 0.0000 'International Tables Vol C Tables 4.2.6.8 and 6.1.1.4'
La La -0.2871 2.4523 'International Tables Vol C Tables 4.2.6.8 and 6.1.1.4'
N N 0.0061 0.0033 'International Tables Vol C Tables 4.2.6.8 and 6.1.1.4'
O O 0.0106 0.0060 'International Tables Vol C Tables 4.2.6.8 and 6.1.1.4'
S S 0.1246 0.1234 'International Tables Vol C Tables 4.2.6.8 and 6.1.1.4'

loop_
_geom_angle_atom_site_label_1
_geom_angle_atom_site_label_2
_geom_angle_atom_site_label_3
_geom_angle
_geom_angle_site_symmetry_1
_geom_angle_site_symmetry_3
O4 La1 O6 109.55(9) 2_656 3_666
O4 La1 O5 80.00(9) 2_656 4_566
O6 La1 O5 142.62(9) 3_666 4_566
O4 La1 O1 89.75(8) 2_656 .
O6 La1 O1 72.99(9) 3_666 .
O5 La1 O1 70.97(9) 4_566 .
O4 La1 O3 70.55(8) 2_656 2_656
O6 La1 O3 72.17(9) 3_666 2_656
O5 La1 O3 141.92(8) 4_566 2_656
O1 La1 O3 130.63(8) . 2_656
O4 La1 O1W 161.09(9) 2_656 .
O6 La1 O1W 79.88(9) 3_666 .
O5 La1 O1W 82.84(9) 4_566 .
O1 La1 O1W 77.15(9) . .
O3 La1 O1W 128.35(8) 2_656 .
O4 La1 N2 128.38(9) 2_656 .
O6 La1 N2 85.83(10) 3_666 .
O5 La1 N2 117.24(9) 4_566 .
O1 La1 N2 141.23(9) . .
O3 La1 N2 68.20(8) 2_656 .
O1W La1 N2 67.22(9) . .
O4 La1 N1 85.41(9) 2_656 .
O6 La1 N1 142.09(9) 3_666 .
O5 La1 N1 72.72(9) 4_566 .
O1 La1 N1 143.67(9) . .
O3 La1 N1 81.18(9) 2_656 .
O1W La1 N1 97.04(9) . .
N2 La1 N1 58.99(10) . .
O2 S1 O3 112.63(15) . .
O2 S1 O1 111.29(16) . .
O3 S1 O1 111.07(16) . .
O2 S1 C1 108.10(17) . .
O3 S1 C1 105.52(16) . .
O1 S1 C1 107.91(16) . .
S1 O1 La1 167.43(16) . .
La1 O1W H1W1 112(3) . .
La1 O1W H1W2 114(3) . .
H1W1 O1W H1W2 109.2(17) . .
S1 O3 La1 125.25(14) . 2_646
C2 O4 La1 137.7(2) . 2_646
C7 O5 La1 151.3(2) . 4_565
C7 O6 La1 151.5(3) . 3_666
C8 N1 C12 118.4(3) . .
C8 N1 La1 118.6(3) . .
C12 N1 La1 122.4(3) . .
C17 N2 C13 118.3(3) . .
C17 N2 La1 118.5(3) . .
C13 N2 La1 123.0(3) . .
C6 C1 C2 121.4(3) . .
C6 C1 S1 120.0(3) . .
C2 C1 S1 118.5(3) . .
O4 C2 C3 121.9(3) . .
O4 C2 C1 121.4(3) . .
C3 C2 C1 116.7(3) . .
C4 C3 C2 121.5(3) . .
C4 C3 H3 119.3 . .
C2 C3 H3 119.3 . .
C3 C4 C5 120.5(3) . .
C3 C4 C7 120.0(3) . .
C5 C4 C7 119.5(3) . .
C6 C5 C4 119.3(3) . .
C6 C5 H5 120.3 . .
C4 C5 H5 120.3 . .
C5 C6 C1 120.5(3) . .
C5 C6 H6 119.8 . .
C1 C6 H6 119.8 . .
O6 C7 O5 125.0(4) . .
O6 C7 C4 116.9(3) . .
O5 C7 C4 118.1(3) . .
N1 C8 C9 123.5(4) . .
N1 C8 H8 118.2 . .
C9 C8 H8 118.2 . .
C10 C9 C8 117.8(4) . .
C10 C9 H9 121.1 . .
C8 C9 H9 121.1 . .
C11 C10 C9 119.6(4) . .
C11 C10 H10 120.2 . .
C9 C10 H10 120.2 . .
C10 C11 C12 120.1(4) . .
C10 C11 H11 119.9 . .
C12 C11 H11 119.9 . .
N1 C12 C11 120.6(4) . .
N1 C12 C13 116.5(3) . .
C11 C12 C13 122.7(4) . .
N2 C13 C14 120.3(4) . .
N2 C13 C12 115.9(3) . .
C14 C13 C12 123.7(4) . .
C15 C14 C13 119.9(4) . .
C15 C14 H14 120.0 . .
C13 C14 H14 120.0 . .
C16 C15 C14 119.7(4) . .
C16 C15 H15 120.1 . .
C14 C15 H15 120.1 . .
C15 C16 C17 117.5(4) . .
C15 C16 H16 121.3 . .
C17 C16 H16 121.3 . .
N2 C17 C16 124.1(4) . .
N2 C17 H17 118.0 . .
C16 C17 H17 118.0 . .

loop_
_geom_bond_atom_site_label_1
_geom_bond_atom_site_label_2
_geom_bond_distance
_geom_bond_site_symmetry_2
La1 O4 2.383(2) 2_656
La1 O6 2.425(3) 3_666
La1 O5 2.476(3) 4_566
La1 O1 2.497(2) .
La1 O3 2.581(3) 2_656
La1 O1W 2.601(3) .
La1 N2 2.705(3) .
La1 N1 2.715(3) .
S1 O2 1.449(3) .
S1 O3 1.466(3) .
S1 O1 1.468(3) .
S1 C1 1.758(4) .
O1W H1W1 0.85(4) .
O1W H1W2 0.85(4) .
O3 La1 2.581(2) 2_646
O4 C2 1.330(4) .
O4 La1 2.383(2) 2_646
O5 C7 1.259(4) .
O5 La1 2.476(3) 4_565
O6 C7 1.254(4) .
O6 La1 2.425(3) 3_666
N1 C8 1.339(5) .
N1 C12 1.351(5) .
N2 C17 1.326(5) .
N2 C13 1.357(5) .
C1 C6 1.387(5) .
C1 C2 1.424(5) .
C2 C3 1.405(5) .
C3 C4 1.387(5) .
C3 H3 0.9300 .
C4 C5 1.397(5) .
C4 C7 1.518(5) .
C5 C6 1.383(5) .
C5 H5 0.9300 .
C6 H6 0.9300 .
C8 C9 1.381(6) .
C8 H8 0.9300 .
C9 C10 1.376(6) .
C9 H9 0.9300 .
C10 C11 1.369(6) .
C10 H10 0.9300 .
C11 C12 1.389(5) .
C11 H11 0.9300 .
C12 C13 1.472(6) .
C13 C14 1.390(5) .
C14 C15 1.370(6) .
C14 H14 0.9300 .
C15 C16 1.370(6) .
C15 H15 0.9300 .
C16 C17 1.380(6) .
C16 H16 0.9300 .
C17 H17 0.9300 .

loop_
_geom_hbond_atom_site_label_D
_geom_hbond_atom_site_label_H
_geom_hbond_atom_site_label_A
_geom_hbond_distance_DH
_geom_hbond_distance_HA
_geom_hbond_distance_DA
_geom_hbond_angle_DHA
_geom_hbond_site_symmetry_A
O1W H1W1 O2 0.85(4) 2.112(15) 2.942(4) 165(4) 2_646
O1W H1W1 O1 0.85(4) 2.66(3) 3.179(4) 121(3) 2_646
O1W H1W2 O4 0.85(4) 1.923(11) 2.773(4) 175(4) .

loop_
_geom_torsion_atom_site_label_1
_geom_torsion_atom_site_label_2
_geom_torsion_atom_site_label_3
_geom_torsion_atom_site_label_4
_geom_torsion
_geom_torsion_site_symmetry_1
_geom_torsion_site_symmetry_4
O2 S1 O1 La1 -104.4(8) . .
O3 S1 O1 La1 129.2(8) . .
C1 S1 O1 La1 14.0(8) . .
O4 La1 O1 S1 132.0(8) 2_656 .
O6 La1 O1 S1 21.5(8) 3_666 .
O5 La1 O1 S1 -148.5(8) 4_566 .
O3 La1 O1 S1 68.3(8) 2_656 .
O1W La1 O1 S1 -61.7(8) . .
N2 La1 O1 S1 -38.4(9) . .
N1 La1 O1 S1 -146.1(7) . .
O2 S1 O3 La1 -174.72(15) . 2_646
O1 S1 O3 La1 -49.1(2) . 2_646
C1 S1 O3 La1 67.6(2) . 2_646
O4 La1 N1 C8 33.6(3) 2_656 .
O6 La1 N1 C8 149.9(3) 3_666 .
O5 La1 N1 C8 -47.4(3) 4_566 .
O1 La1 N1 C8 -49.8(4) . .
O3 La1 N1 C8 104.6(3) 2_656 .
O1W La1 N1 C8 -127.6(3) . .
N2 La1 N1 C8 174.4(3) . .
O4 La1 N1 C12 -156.1(3) 2_656 .
O6 La1 N1 C12 -39.8(4) 3_666 .
O5 La1 N1 C12 123.0(3) 4_566 .
O1 La1 N1 C12 120.6(3) . .
O3 La1 N1 C12 -85.1(3) 2_656 .
O1W La1 N1 C12 42.8(3) . .
N2 La1 N1 C12 -15.3(3) . .
O4 La1 N2 C17 -116.8(3) 2_656 .
O6 La1 N2 C17 -5.0(3) 3_666 .
O5 La1 N2 C17 144.1(3) 4_566 .
O1 La1 N2 C17 51.0(4) . .
O3 La1 N2 C17 -77.5(3) 2_656 .
O1W La1 N2 C17 75.7(3) . .
N1 La1 N2 C17 -170.2(3) . .
O4 La1 N2 C13 68.2(3) 2_656 .
O6 La1 N2 C13 179.9(3) 3_666 .
O5 La1 N2 C13 -30.9(3) 4_566 .
O1 La1 N2 C13 -124.1(3) . .
O3 La1 N2 C13 107.5(3) 2_656 .
O1W La1 N2 C13 -99.3(3) . .
N1 La1 N2 C13 14.7(3) . .
O2 S1 C1 C6 6.8(3) . .
O3 S1 C1 C6 127.5(3) . .
O1 S1 C1 C6 -113.7(3) . .
O2 S1 C1 C2 -171.4(3) . .
O3 S1 C1 C2 -50.7(3) . .
O1 S1 C1 C2 68.1(3) . .
La1 O4 C2 C3 -129.2(3) 2_646 .
La1 O4 C2 C1 51.4(5) 2_646 .
C6 C1 C2 O4 179.7(3) . .
S1 C1 C2 O4 -2.1(5) . .
C6 C1 C2 C3 0.2(5) . .
S1 C1 C2 C3 178.4(3) . .
O4 C2 C3 C4 -178.0(3) . .
C1 C2 C3 C4 1.5(5) . .
C2 C3 C4 C5 -2.3(5) . .
C2 C3 C4 C7 176.0(3) . .
C3 C4 C5 C6 1.3(5) . .
C7 C4 C5 C6 -177.0(3) . .
C4 C5 C6 C1 0.4(5) . .
C2 C1 C6 C5 -1.1(5) . .
S1 C1 C6 C5 -179.3(3) . .
La1 O6 C7 O5 -13.0(7) 3_666 .
La1 O6 C7 C4 166.3(3) 3_666 .
La1 O5 C7 O6 -46.8(7) 4_565 .
La1 O5 C7 C4 134.0(4) 4_565 .
C3 C4 C7 O6 164.8(3) . .
C5 C4 C7 O6 -16.8(5) . .
C3 C4 C7 O5 -15.9(5) . .
C5 C4 C7 O5 162.4(3) . .
C12 N1 C8 C9 -0.8(6) . .
La1 N1 C8 C9 169.9(3) . .
N1 C8 C9 C10 -0.3(7) . .
C8 C9 C10 C11 0.4(7) . .
C9 C10 C11 C12 0.7(8) . .
C8 N1 C12 C11 1.9(6) . .
La1 N1 C12 C11 -168.4(3) . .
C8 N1 C12 C13 -174.2(4) . .
La1 N1 C12 C13 15.4(4) . .
C10 C11 C12 N1 -1.9(7) . .
C10 C11 C12 C13 174.0(4) . .
C17 N2 C13 C14 -3.8(6) . .
La1 N2 C13 C14 171.2(3) . .
C17 N2 C13 C12 171.2(4) . .
La1 N2 C13 C12 -13.7(4) . .
N1 C12 C13 N2 -1.2(5) . .
C11 C12 C13 N2 -177.3(4) . .
N1 C12 C13 C14 173.7(4) . .
C11 C12 C13 C14 -2.4(6) . .
N2 C13 C14 C15 3.3(7) . .
C12 C13 C14 C15 -171.3(4) . .
C13 C14 C15 C16 0.7(7) . .
C14 C15 C16 C17 -3.9(7) . .
C13 N2 C17 C16 0.4(6) . .
La1 N2 C17 C16 -174.9(3) . .
C15 C16 C17 N2 3.5(7) . .
